data_8100778
loop_
_publ_author_name
'Peters, Karl'
'Taugerbeck, Andreas'
'Tochtermann, Werner'

_publ_section_title
;
Crystal structure of (2'R*,3'R*,4'R*,5'R*,6'R*)-1-(6'-hydroxy-5'-methoxy-
2',3',4',5'-tetrahydro-2',4'-heptanofuran-3'-yl)-5-methyl-(1H,3H)-
pyrimidine-2,4-dione, [C~4~H~4~O(OCH~3~)(C~5~H~5~N~2~O~2~)](C~7~H~13~OH)
;
_journal_issue 4
_journal_name_full 'Zeitschrift f\"ur Kristallographie - New Crystal Structures'
_journal_page_first 577
_journal_page_last 578
_journal_volume 217
_journal_year 2002
_chemical_formula_structural '[C4 H4 O(OCH3)(C5 H5 N2 O2)][C7 H13 OH]'
_chemical_formula_sum 'C17 H26 N2 O5'
_chemical_formula_weight 338.40
_space_group_IT_number 14
_symmetry_cell_setting monoclinic
_symmetry_space_group_name_Hall '-P 2yn'
_symmetry_space_group_name_H-M 'P 1 21/n 1'
_cell_angle_alpha 90.00
_cell_angle_beta 106.110(10)
_cell_angle_gamma 90.00
_cell_formula_units_Z 4
_cell_length_a 10.4810(10)
_cell_length_b 17.1580(10)
_cell_length_c 10.5250(10)
_cell_measurement_temperature 293(2)
_cell_volume 1818.4(3)
_diffrn_ambient_temperature 293(2)
_exptl_crystal_density_diffrn 1.236
_cod_original_sg_symbol_H-M 'P 21/n'
_cod_database_code 8100778

loop_
_symmetry_equiv_pos_as_xyz
'x, y, z'
'-x+1/2, y+1/2, -z+1/2'
'-x, -y, -z'
'x-1/2, -y-1/2, z-1/2'

loop_
_atom_site_label
_atom_site_type_symbol
_atom_site_fract_x
_atom_site_fract_y
_atom_site_fract_z
_atom_site_U_iso_or_equiv
_atom_site_adp_type
_atom_site_occupancy
_atom_site_symmetry_multiplicity
_atom_site_Wyckoff_symbol
_atom_site_calc_flag
_atom_site_refinement_flags
_atom_site_disorder_assembly
_atom_site_disorder_group
N1 N 0.15044(12) 0.60704(8) 0.27976(12) 0.0399(3) Uani 1 4 e d . . .
C2 C 0.22372(14) 0.58980(9) 0.40713(14) 0.0379(3) Uani 1 4 e d . . .
O2 O 0.19041(11) 0.60780(7) 0.50516(10) 0.0484(3) Uani 1 4 e d . . .
N3 N 0.34066(13) 0.55121(8) 0.41583(13) 0.0426(3) Uani 1 4 e d . . .
H3 H 0.388(3) 0.5415(14) 0.495(3) 0.080 Uiso 1 4 e d . . .
C4 C 0.38875(15) 0.52709(9) 0.31306(15) 0.0403(3) Uani 1 4 e d . . .
O4 O 0.49432(12) 0.49145(8) 0.33506(12) 0.0549(3) Uani 1 4 e d . . .
C5 C 0.30788(15) 0.54772(9) 0.18214(15) 0.0423(3) Uani 1 4 e d . . .
C6 C 0.19414(15) 0.58584(10) 0.17262(15) 0.0427(3) Uani 1 4 e d . . .
H6 H 0.1414 0.5988 0.0886 0.080 Uiso 1 4 e calc R . .
C7 C 0.02186(14) 0.64667(9) 0.26141(15) 0.0397(3) Uani 1 4 e d . . .
H7 H 0.0108 0.6588 0.3487 0.080 Uiso 1 4 e calc R . .
C8 C -0.09634(15) 0.59624(10) 0.18583(15) 0.0444(4) Uani 1 4 e d . . .
H8 H -0.0639 0.5586 0.1320 0.080 Uiso 1 4 e calc R . .
O9 O -0.18359(11) 0.64957(8) 0.09822(12) 0.0553(3) Uani 1 4 e d . . .
C10 C -0.10308(17) 0.70489(12) 0.05881(18) 0.0554(5) Uani 1 4 e d . . .
H10 H -0.1540 0.7521 0.0256 0.080 Uiso 1 4 e calc R . .
O10 O -0.04523(13) 0.67469(10) -0.03626(13) 0.0662(4) Uani 1 4 e d . . .
C11 C 0.01028(16) 0.72320(10) 0.18167(18) 0.0499(4) Uani 1 4 e d . . .
H11 H 0.0917 0.7294 0.1542 0.080 Uiso 1 4 e calc R . .
C12 C -0.0096(2) 0.79746(12) 0.2548(3) 0.0732(6) Uani 1 4 e d . . .
H12A H 0.0665 0.8028 0.3317 0.080 Uiso 1 4 e calc R . .
H12B H -0.0077 0.8414 0.1972 0.080 Uiso 1 4 e calc R . .
C13 C -0.1328(3) 0.80491(14) 0.3008(3) 0.0789(7) Uani 1 4 e d . . .
H13A H -0.2056 0.7802 0.2358 0.080 Uiso 1 4 e calc R . .
H13B H -0.1542 0.8598 0.3026 0.080 Uiso 1 4 e calc R . .
C14 C -0.1259(3) 0.77000(15) 0.4370(2) 0.0824(7) Uani 1 4 e d . . .
H14A H -0.0549 0.7318 0.4591 0.080 Uiso 1 4 e calc R . .
H14B H -0.1036 0.8111 0.5027 0.080 Uiso 1 4 e calc R . .
C15 C -0.2520(3) 0.73185(17) 0.4445(3) 0.0895(8) Uani 1 4 e d . . .
H15A H -0.3228 0.7701 0.4225 0.080 Uiso 1 4 e calc R . .
H15B H -0.2416 0.7154 0.5350 0.080 Uiso 1 4 e calc R . .
C16 C -0.2934(2) 0.66161(16) 0.3539(3) 0.0777(7) Uani 1 4 e d . . .
H16A H -0.3023 0.6779 0.2636 0.080 Uiso 1 4 e calc R . .
H16B H -0.3800 0.6443 0.3586 0.080 Uiso 1 4 e calc R . .
C17 C -0.1974(2) 0.59258(13) 0.3859(2) 0.0608(5) Uani 1 4 e d . . .
H17A H -0.1132 0.6110 0.4423 0.080 Uiso 1 4 e calc R . .
H17B H -0.2322 0.5549 0.4364 0.080 Uiso 1 4 e calc R . .
C18 C -0.17163(19) 0.55115(11) 0.26819(19) 0.0541(4) Uani 1 4 e d . . .
H18A H -0.2572 0.5347 0.2093 0.080 Uiso 1 4 e calc R . .
O18 O -0.09159(19) 0.48393(9) 0.30726(18) 0.0799(5) Uani 1 4 e d . . .
H18 H -0.122(3) 0.4603(15) 0.359(3) 0.080 Uiso 1 4 e d . . .
C19 C -0.1338(3) 0.6605(2) -0.1624(2) 0.0998(10) Uani 1 4 e d . . .
H19A H -0.0861 0.6379 -0.2190 0.080 Uiso 1 4 e calc R . .
H19B H -0.1733 0.7087 -0.1999 0.080 Uiso 1 4 e calc R . .
H19C H -0.2021 0.6253 -0.1539 0.080 Uiso 1 4 e calc R . .
C20 C 0.3549(2) 0.52442(12) 0.06603(18) 0.0578(5) Uani 1 4 e d . . .
H20A H 0.4430 0.5442 0.0768 0.080 Uiso 1 4 e calc R . .
H20B H 0.2962 0.5455 -0.0133 0.080 Uiso 1 4 e calc R . .
H20C H 0.3558 0.4686 0.0599 0.080 Uiso 1 4 e calc R . .

loop_
_atom_site_aniso_label
_atom_site_aniso_U_11
_atom_site_aniso_U_22
_atom_site_aniso_U_33
_atom_site_aniso_U_23
_atom_site_aniso_U_13
_atom_site_aniso_U_12
N1 0.0355(6) 0.0492(7) 0.0355(6) 0.0058(5) 0.0107(5) 0.0091(5)
C2 0.0380(7) 0.0405(8) 0.0354(7) 0.0031(6) 0.0105(6) 0.0020(6)
O2 0.0497(6) 0.0609(7) 0.0361(6) 0.0008(5) 0.0143(5) 0.0106(5)
N3 0.0387(7) 0.0528(8) 0.0348(6) 0.0036(5) 0.0074(5) 0.0088(6)
C4 0.0388(7) 0.0417(8) 0.0406(8) 0.0011(6) 0.0112(6) 0.0043(6)
O4 0.0477(6) 0.0691(8) 0.0472(6) 0.0028(6) 0.0119(5) 0.0220(6)
C5 0.0433(8) 0.0472(9) 0.0378(7) 0.0017(6) 0.0134(6) 0.0053(6)
C6 0.0423(8) 0.0520(9) 0.0341(7) 0.0054(6) 0.0112(6) 0.0062(7)
C7 0.0344(7) 0.0453(8) 0.0407(7) 0.0053(6) 0.0126(6) 0.0074(6)
C8 0.0390(7) 0.0539(9) 0.0417(8) 0.0044(7) 0.0132(6) 0.0016(7)
O9 0.0363(6) 0.0785(9) 0.0492(7) 0.0157(6) 0.0088(5) 0.0035(5)
C10 0.0435(8) 0.0685(11) 0.0550(10) 0.0233(8) 0.0148(7) 0.0122(8)
O10 0.0505(7) 0.1035(11) 0.0458(7) 0.0201(7) 0.0151(5) 0.0091(7)
C11 0.0433(8) 0.0492(9) 0.0583(10) 0.0139(8) 0.0161(7) 0.0057(7)
C12 0.0803(15) 0.0476(11) 0.0923(16) 0.0087(10) 0.0251(12) 0.0095(10)
C13 0.0907(16) 0.0575(12) 0.0919(17) 0.0047(11) 0.0311(13) 0.0245(11)
C14 0.1040(19) 0.0710(14) 0.0762(15) -0.0101(12) 0.0315(14) 0.0256(14)
C15 0.0990(19) 0.0993(19) 0.0836(16) 0.0043(14) 0.0479(15) 0.0389(16)
C16 0.0618(12) 0.0989(18) 0.0829(15) 0.0068(13) 0.0374(11) 0.0139(12)
C17 0.0633(11) 0.0698(12) 0.0597(11) 0.0092(9) 0.0345(9) 0.0000(9)
C18 0.0546(10) 0.0567(10) 0.0572(10) 0.0026(8) 0.0258(8) -0.0061(8)
O18 0.1065(13) 0.0604(9) 0.0936(12) 0.0213(8) 0.0623(10) 0.0128(9)
C19 0.0733(15) 0.172(3) 0.0508(12) 0.0140(15) 0.0119(11) 0.0087(17)
C20 0.0631(11) 0.0707(12) 0.0449(9) 0.0019(8) 0.0236(8) 0.0164(9)

loop_
_geom_bond_atom_site_label_1
_geom_bond_atom_site_label_2
_geom_bond_distance
_geom_bond_site_symmetry_2
_geom_bond_publ_flag
N1 C6 1.3786(19) . ?
N1 C2 1.3795(19) . ?
N1 C7 1.4735(18) . ?
C2 O2 1.2172(18) . ?
C2 N3 1.3736(19) . ?
N3 C4 1.378(2) . ?
N3 H3 0.85(3) . ?
C4 O4 1.2287(18) . ?
C4 C5 1.447(2) . ?
C5 C6 1.339(2) . ?
C5 C20 1.494(2) . ?
C6 H6 0.9300 . ?
C7 C8 1.539(2) . ?
C7 C11 1.545(2) . ?
C7 H7 0.9800 . ?
C8 O9 1.434(2) . ?
C8 C18 1.534(2) . ?
C8 H8 0.9800 . ?
O9 C10 1.407(2) . ?
C10 O10 1.405(2) . ?
C10 C11 1.526(3) . ?
C10 H10 0.9800 . ?
O10 C19 1.414(3) . ?
C11 C12 1.532(3) . ?
C11 H11 0.9800 . ?
C12 C13 1.505(3) . ?
C12 H12A 0.9700 . ?
C12 H12B 0.9700 . ?
C13 C14 1.536(4) . ?
C13 H13A 0.9700 . ?
C13 H13B 0.9700 . ?
C14 C15 1.497(4) . ?
C14 H14A 0.9700 . ?
C14 H14B 0.9700 . ?
C15 C16 1.524(4) . ?
C15 H15A 0.9700 . ?
C15 H15B 0.9700 . ?
C16 C17 1.530(3) . ?
C16 H16A 0.9700 . ?
C16 H16B 0.9700 . ?
C17 C18 1.517(3) . ?
C17 H17A 0.9700 . ?
C17 H17B 0.9700 . ?
C18 O18 1.418(2) . ?
C18 H18A 0.9800 . ?
O18 H18 0.82(3) . ?
C19 H19A 0.9600 . ?
C19 H19B 0.9600 . ?
C19 H19C 0.9600 . ?
C20 H20A 0.9600 . ?
C20 H20B 0.9600 . ?
C20 H20C 0.9600 . ?
